data_2003093
loop_
_publ_author_name
'Krebs, Frederik C.'
'Laursen, Bo W.'
'Johannsen, Ib'
'Faldt, Andr\'e'
'Bechgaard, Klaus'
'Jacobsen, Claus S.'
'Thorup, Niels'
'Boubekeur, Kamal'

_publ_section_title
;
 The geometry and structural properties of the
 4,8,12-trioxa-4,8,12,12c-tetrahydrodibenzo[cd,mn]pyrene system
 in the cationic state. Structures of a planar organic cation with
 various monovalent and divalent anions
;
_journal_coden_ASTM ASBSDK
_journal_issue 3
_journal_name_full
;
 Acta Crystallographica, Section B: Structural Science
;
_journal_page_first 410
_journal_page_last 423
_journal_paper_doi 10.1107/S0108768198016140
_journal_volume 55
_journal_year 1999
_chemical_formula_moiety 'C19 H9 O3,F6 P'
_chemical_formula_sum 'C19 H9 F6 O3 P'
_chemical_formula_weight 430.23
_chemical_name_systematic
;
 4,8,12-trioxa-4,8,12,12c-tetrahydro-dibenzo[cd,mn]pyrenium
hexafluorophosphate
;
_space_group_IT_number 167
_symmetry_cell_setting trigonal
_symmetry_space_group_name_Hall '-R 3 2"c'
_symmetry_space_group_name_H-M 'R -3 c :H'
_audit_creation_method SHELXL
_cell_angle_alpha 90.00
_cell_angle_beta 90.00
_cell_angle_gamma 120.00
_cell_formula_units_Z 6
_cell_length_a 13.094(2)
_cell_length_b 13.094(2)
_cell_length_c 16.937(3)
_cell_measurement_temperature 293(2)
_cell_volume 2514.8(7)
_computing_cell_refinement 'SAINT Siemens'
_computing_data_collection 'SMART Siemens'
_computing_data_reduction 'SAINT Siemens'
_computing_molecular_graphics 'SHELXTL (Sheldrick)'
_computing_publication_material 'XCIF (Sheldrick)'
_computing_structure_refinement 'SHELXL-93 (Sheldrick, 1993)'
_computing_structure_solution 'SHELXS-86 (Sheldrick, 1990)'
_diffrn_ambient_temperature 293(2)
_diffrn_measurement_device_type 'Siemens SMART CCD'
_diffrn_measurement_method 'omega scan, frame data integration'
_diffrn_radiation_monochromator graphite
_diffrn_radiation_source 'fine-focus sealed tube'
_diffrn_radiation_type MoK\a
_diffrn_radiation_wavelength 0.71073
_diffrn_reflns_av_R_equivalents 0.0669
_diffrn_reflns_av_sigmaI/netI 0.0226
_diffrn_reflns_limit_h_max 16
_diffrn_reflns_limit_h_min -16
_diffrn_reflns_limit_k_max 16
_diffrn_reflns_limit_k_min -16
_diffrn_reflns_limit_l_max 21
_diffrn_reflns_limit_l_min -21
_diffrn_reflns_number 8328
_diffrn_reflns_theta_max 26.36
_diffrn_reflns_theta_min 3.00
_exptl_absorpt_coefficient_mu 0.248
_exptl_absorpt_correction_type none
_exptl_crystal_colour orange
_exptl_crystal_density_diffrn 1.705
_exptl_crystal_description prism
_exptl_crystal_F_000 1296
_exptl_crystal_size_max 0.25
_exptl_crystal_size_mid 0.25
_exptl_crystal_size_min 0.075
_refine_diff_density_max 0.115
_refine_diff_density_min -0.166
_refine_ls_extinction_method none
_refine_ls_goodness_of_fit_ref 1.001
_refine_ls_hydrogen_treatment mixed
_refine_ls_matrix_type full
_refine_ls_number_parameters 47
_refine_ls_number_reflns 575
_refine_ls_number_restraints 0
_refine_ls_restrained_S_all 1.001
_refine_ls_R_factor_all 0.0851
_refine_ls_R_factor_gt 0.0344
_refine_ls_shift/su_max -0.022
_refine_ls_structure_factor_coef Fsqd
_refine_ls_weighting_details 'w=1/[\s^2^(Fo^2^)+(0.0456P)^2^+2.6625P] where P=(Fo^2^+2Fc^2^)/3'
_refine_ls_weighting_scheme calc
_refine_ls_wR_factor_ref 0.1106
_reflns_number_observed 310
_reflns_number_total 575
_reflns_observed_criterion >2sigma(I)
_cod_data_source_file os0007.cif
_cod_data_source_block 6293K
_cod_depositor_comments
;
The following automatic conversions were performed:

'_refine_ls_weighting_scheme' value 'calc
w=1/[\s^2^(Fo^2^)+(0.0456P)^2^+2.6625P] where P=(Fo^2^+2Fc^2^)/3' was
changed to 'calc'. New tag '_refine_ls_weighting_details' was
created. The value of the new tag was set to
'w=1/[\s^2^(Fo^2^)+(0.0456P)^2^+2.6625P] where P=(Fo^2^+2Fc^2^)/3'.

Automatic conversion script
Id: cif_fix_values 3143 2015-03-26 13:38:13Z robertas 
;
_cod_original_cell_volume 2514.7(7)
_cod_original_sg_symbol_H-M 'R -3c'
_cod_database_code 2003093

loop_
_symmetry_equiv_pos_as_xyz
'x, y, z'
'-y, x-y, z'
'-x+y, -x, z'
'y, x, -z+1/2'
'x-y, -y, -z+1/2'
'-x, -x+y, -z+1/2'
'x+2/3, y+1/3, z+1/3'
'-y+2/3, x-y+1/3, z+1/3'
'-x+y+2/3, -x+1/3, z+1/3'
'y+2/3, x+1/3, -z+5/6'
'x-y+2/3, -y+1/3, -z+5/6'
'-x+2/3, -x+y+1/3, -z+5/6'
'x+1/3, y+2/3, z+2/3'
'-y+1/3, x-y+2/3, z+2/3'
'-x+y+1/3, -x+2/3, z+2/3'
'y+1/3, x+2/3, -z+7/6'
'x-y+1/3, -y+2/3, -z+7/6'
'-x+1/3, -x+y+2/3, -z+7/6'
'-x, -y, -z'
'y, -x+y, -z'
'x-y, x, -z'
'-y, -x, z-1/2'
'-x+y, y, z-1/2'
'x, x-y, z-1/2'
'-x+2/3, -y+1/3, -z+1/3'
'y+2/3, -x+y+1/3, -z+1/3'
'x-y+2/3, x+1/3, -z+1/3'
'-y+2/3, -x+1/3, z-1/6'
'-x+y+2/3, y+1/3, z-1/6'
'x+2/3, x-y+1/3, z-1/6'
'-x+1/3, -y+2/3, -z+2/3'
'y+1/3, -x+y+2/3, -z+2/3'
'x-y+1/3, x+2/3, -z+2/3'
'-y+1/3, -x+2/3, z+1/6'
'-x+y+1/3, y+2/3, z+1/6'
'x+1/3, x-y+2/3, z+1/6'

loop_
_atom_site_aniso_label
_atom_site_aniso_U_11
_atom_site_aniso_U_22
_atom_site_aniso_U_33
_atom_site_aniso_U_12
_atom_site_aniso_U_13
_atom_site_aniso_U_23
P1 0.0593(7) 0.0593(7) 0.0611(10) 0.0297(3) 0.000 0.000
F1 0.0974(14) 0.0744(11) 0.0948(13) 0.0393(11) -0.0108(10) -0.0257(8)
O1 0.0682(12) 0.099(2) 0.067(2) 0.0493(11) 0.0020(8) 0.004(2)
C1 0.058(2) 0.058(2) 0.039(3) 0.0289(11) 0.000 0.000
C2 0.070(3) 0.064(2) 0.044(2) 0.0348(13) 0.001(2) 0.0003(9)
C3 0.079(2) 0.078(2) 0.0484(14) 0.047(2) -0.002(2) -0.0001(15)
C4 0.119(3) 0.110(3) 0.062(2) 0.085(2) -0.011(2) -0.010(2)
C5 0.157(5) 0.084(2) 0.067(3) 0.079(3) -0.024(3) -0.012(2)

loop_
_atom_site_label
_atom_site_fract_x
_atom_site_fract_y
_atom_site_fract_z
_atom_site_U_iso_or_equiv
_atom_site_thermal_displace_type
_atom_site_calc_flag
_atom_site_refinement_flags
_atom_site_occupancy
_atom_site_disorder_group
_atom_site_type_symbol
P1 0.0000 0.0000 0.0000 0.0599(5) Uani d S 1 . P
F1 0.0488(2) 0.11413(13) 0.05407(9) 0.0905(7) Uani d . 1 . F
O1 0.7880(2) 0.0000 0.2500 0.0746(8) Uani d S 1 . O
C1 1.0000 0.0000 0.2500 0.0516(14) Uani d S 1 . C
C2 1.0000 0.1061(3) 0.2500 0.0584(9) Uani d S 1 . C
C3 0.8929(3) 0.1055(3) 0.25153(13) 0.0652(7) Uani d . 1 . C
C4 0.8928(3) 0.2105(3) 0.2535(2) 0.0848(10) Uani d . 1 . C
H4 0.8227 0.2119 0.2572 0.102 Uiso calc . 1 . H
C5 1.0000 0.3134(3) 0.2500 0.095(2) Uani d S 1 . C
H5 1.0000 0.3844 0.2500 0.114 Uiso calc S 1 . H

loop_
_atom_type_symbol
_atom_type_description
_atom_type_scat_dispersion_real
_atom_type_scat_dispersion_imag
_atom_type_scat_source
C C 0.0033 0.0016 'International Tables Vol C Tables 4.2.6.8 and 6.1.1.4'
H H 0.0000 0.0000 'International Tables Vol C Tables 4.2.6.8 and 6.1.1.4'
O O 0.0106 0.0060 'International Tables Vol C Tables 4.2.6.8 and 6.1.1.4'
F F 0.0171 0.0103 'International Tables Vol C Tables 4.2.6.8 and 6.1.1.4'
P P 0.1023 0.0942 'International Tables Vol C Tables 4.2.6.8 and 6.1.1.4'

loop_
_geom_angle_atom_site_label_1
_geom_angle_atom_site_label_2
_geom_angle_atom_site_label_3
_geom_angle_site_symmetry_1
_geom_angle_site_symmetry_3
_geom_angle
F1 P1 F1 19 21 90.11(8)
F1 P1 F1 19 . 180.0
F1 P1 F1 21 . 89.89(8)
F1 P1 F1 19 3 89.89(8)
F1 P1 F1 21 3 180.0
F1 P1 F1 . 3 90.11(8)
F1 P1 F1 19 20 90.11(8)
F1 P1 F1 21 20 90.11(8)
F1 P1 F1 . 20 89.89(8)
F1 P1 F1 3 20 89.89(8)
F1 P1 F1 19 2 89.89(8)
F1 P1 F1 21 2 89.89(8)
F1 P1 F1 . 2 90.11(8)
F1 P1 F1 3 2 90.11(8)
F1 P1 F1 20 2 180.0
C3 O1 C3 . 5 120.6(3)
C2 C1 C2 2_645 3_765 120.0
C2 C1 C2 2_645 . 120.0
C2 C1 C2 3_765 . 120.0
C1 C2 C3 . 6_765 119.7(2)
C1 C2 C3 . . 119.7(2)
C3 C2 C3 6_765 . 120.6(4)
C4 C3 O1 . . 120.3(3)
C4 C3 C2 . . 119.8(4)
O1 C3 C2 . . 120.0(3)
C3 C4 C5 . . 117.9(4)
C4 C5 C4 . 6_765 124.0(4)

loop_
_geom_bond_atom_site_label_1
_geom_bond_atom_site_label_2
_geom_bond_site_symmetry_2
_geom_bond_distance
P1 F1 19 1.5891(14)
P1 F1 21 1.5891(14)
P1 F1 . 1.5891(14)
P1 F1 3 1.5891(14)
P1 F1 20 1.5891(14)
P1 F1 2 1.5891(14)
O1 C3 . 1.378(3)
O1 C3 5 1.378(3)
C1 C2 2_645 1.390(4)
C1 C2 3_765 1.390(4)
C1 C2 . 1.390(4)
C2 C3 6_765 1.398(3)
C2 C3 . 1.398(3)
C3 C4 . 1.375(4)
C4 C5 . 1.378(4)
C5 C4 6_765 1.378(4)
